data_7040468
loop_
_publ_author_name
'Eijsink, Linda E.'
'Perdriau, S\'ebastien C P'
'de Vries, Johannes G.'
'Otten, Edwin'

_publ_section_title
;
 Metal-ligand cooperative activation of nitriles by a ruthenium complex
 with a de-aromatized PNN pincer ligand.
;
_journal_issue 40
_journal_name_full 'Dalton transactions (Cambridge, England : 2003)'
_journal_page_first 16033
_journal_page_last 16039
_journal_paper_doi 10.1039/c6dt02478e
_journal_volume 45
_journal_year 2016
_chemical_formula_sum 'C28 H42 N3 O P Ru'
_chemical_formula_weight 568.68
_space_group_crystal_system monoclinic
_space_group_IT_number 14
_space_group_name_Hall '-P 2yn'
_space_group_name_H-M_alt 'P 1 21/n 1'
_symmetry_space_group_name_Hall '-P 2yn'
_symmetry_space_group_name_H-M 'P 1 21/n 1'
_atom_sites_solution_hydrogens mixed
_audit_creation_method SHELXL-2014/6
_audit_update_record
;
2016-05-23 deposited with the CCDC.
2016-08-25 downloaded from the CCDC.
;
_cell_angle_alpha 90
_cell_angle_beta 105.8465(11)
_cell_angle_gamma 90
_cell_formula_units_Z 4
_cell_length_a 11.1652(4)
_cell_length_b 15.6107(5)
_cell_length_c 16.0691(5)
_cell_measurement_reflns_used 9717
_cell_measurement_temperature 100(2)
_cell_measurement_theta_max 27.895
_cell_measurement_theta_min 2.898
_cell_volume 2694.35(15)
_computing_structure_refinement 'SHELXL-2014/6 (Sheldrick, 2014)'
_diffrn_ambient_temperature 100(2)
_diffrn_measured_fraction_theta_full 0.998
_diffrn_measured_fraction_theta_max 0.998
_diffrn_measurement_device_type 'Bruker APEX-II CCD'
_diffrn_radiation_type MoK\a
_diffrn_radiation_wavelength 0.71073
_diffrn_reflns_av_R_equivalents 0.0258
_diffrn_reflns_av_unetI/netI 0.0157
_diffrn_reflns_Laue_measured_fraction_full 0.998
_diffrn_reflns_Laue_measured_fraction_max 0.998
_diffrn_reflns_limit_h_max 14
_diffrn_reflns_limit_h_min -14
_diffrn_reflns_limit_k_max 16
_diffrn_reflns_limit_k_min -20
_diffrn_reflns_limit_l_max 21
_diffrn_reflns_limit_l_min -21
_diffrn_reflns_number 51168
_diffrn_reflns_point_group_measured_fraction_full 0.998
_diffrn_reflns_point_group_measured_fraction_max 0.998
_diffrn_reflns_theta_full 25.242
_diffrn_reflns_theta_max 27.918
_diffrn_reflns_theta_min 2.898
_exptl_absorpt_coefficient_mu 0.667
_exptl_absorpt_correction_T_max 0.7456
_exptl_absorpt_correction_T_min 0.7007
_exptl_absorpt_correction_type multi-scan
_exptl_absorpt_process_details SADABS
_exptl_crystal_colour orange
_exptl_crystal_density_diffrn 1.402
_exptl_crystal_description block
_exptl_crystal_F_000 1192
_exptl_crystal_recrystallization_method 'Re-crystallisation from solvent'
_exptl_crystal_size_max 0.270
_exptl_crystal_size_mid 0.260
_exptl_crystal_size_min 0.100
_refine_diff_density_max 0.442
_refine_diff_density_min -0.598
_refine_diff_density_rms 0.068
_refine_ls_extinction_method none
_refine_ls_goodness_of_fit_ref 1.092
_refine_ls_hydrogen_treatment mixed
_refine_ls_matrix_type full
_refine_ls_number_parameters 323
_refine_ls_number_reflns 6451
_refine_ls_number_restraints 0
_refine_ls_restrained_S_all 1.092
_refine_ls_R_factor_all 0.0285
_refine_ls_R_factor_gt 0.0235
_refine_ls_shift/su_max 0.003
_refine_ls_shift/su_mean 0.000
_refine_ls_structure_factor_coef Fsqd
_refine_ls_weighting_details 'w=1/[\s^2^(Fo^2^)+(0.0153P)^2^+3.0350P] where P=(Fo^2^+2Fc^2^)/3'
_refine_ls_weighting_scheme calc
_refine_ls_wR_factor_gt 0.0496
_refine_ls_wR_factor_ref 0.0518
_reflns_Friedel_coverage 0.000
_reflns_number_gt 5835
_reflns_number_total 6451
_reflns_threshold_expression 'I > 2\s(I)'
_cod_data_source_file c6dt02478e2.cif
_cod_data_source_block mo_molan365_0m
_cod_depositor_comments 'Adding full bibliography for 7040468.cif.'
_cod_database_code 7040468
_shelx_space_group_comment
;
The symmetry employed for this shelxl refinement is uniquely defined
by the following loop, which should always be used as a source of
symmetry information in preference to the above space-group names.
They are only intended as comments.
;
_shelx_estimated_absorpt_t_min 0.841
_shelx_estimated_absorpt_t_max 0.936
_shelxl_version_number 2014/6
_solvent_exptl_crystal_recrystallization_method toluene/hexane

loop_
_space_group_symop_operation_xyz
'x, y, z'
'-x+1/2, y+1/2, -z+1/2'
'-x, -y, -z'
'x-1/2, -y-1/2, z-1/2'

loop_
_atom_site_label
_atom_site_type_symbol
_atom_site_fract_x
_atom_site_fract_y
_atom_site_fract_z
_atom_site_U_iso_or_equiv
_atom_site_adp_type
_atom_site_occupancy
_atom_site_site_symmetry_order
_atom_site_calc_flag
_atom_site_refinement_flags_posn
_atom_site_refinement_flags_adp
Ru1 Ru 0.86403(2) 0.30240(2) 0.83996(2) 0.00741(4) Uani 1 1 d . .
H100 H 0.6886(18) 0.3959(13) 0.7176(13) 0.015(5) Uiso 1 1 d . .
P1 P 0.93603(4) 0.22311(3) 0.74581(2) 0.00834(8) Uani 1 1 d . .
N2 N 0.73538(12) 0.20237(8) 0.82284(8) 0.0094(2) Uani 1 1 d . .
H101 H 0.958(2) 0.2458(14) 0.9119(13) 0.025(6) Uiso 1 1 d . .
O1 O 1.06709(11) 0.43418(8) 0.87367(9) 0.0228(3) Uani 1 1 d . .
N1 N 0.75423(12) 0.33862(8) 0.93124(8) 0.0092(2) Uani 1 1 d . .
N3 N 0.69833(12) 0.36951(9) 0.76075(9) 0.0107(3) Uani 1 1 d . .
C1 C 1.10637(14) 0.19714(10) 0.76767(10) 0.0113(3) Uani 1 1 d . .
C18 C 0.78179(14) 0.28780(10) 1.01326(10) 0.0115(3) Uani 1 1 d . .
H18A H 0.7849 0.2263 0.9989 0.014 Uiso 1 1 calc R U
H18B H 0.7127 0.2957 1.0402 0.014 Uiso 1 1 calc R U
C14 C 0.63175(14) 0.22101(10) 0.84673(10) 0.0100(3) Uani 1 1 d . .
C27 C 0.21102(16) 0.46285(11) 0.57240(12) 0.0205(4) Uani 1 1 d . .
H27 H 0.1266 0.4791 0.5640 0.025 Uiso 1 1 calc R U
C4 C 1.13148(15) 0.11750(11) 0.71861(11) 0.0149(3) Uani 1 1 d . .
H4A H 1.1071 0.1293 0.6563 0.022 Uiso 1 1 calc R U
H4B H 1.0829 0.0691 0.7307 0.022 Uiso 1 1 calc R U
H4C H 1.2203 0.1034 0.7375 0.022 Uiso 1 1 calc R U
C9 C 0.86660(14) 0.11675(10) 0.75816(10) 0.0109(3) Uani 1 1 d . .
H9A H 0.8504 0.0847 0.7031 0.013 Uiso 1 1 calc R U
H9B H 0.9260 0.0832 0.8034 0.013 Uiso 1 1 calc R U
C20 C 0.98606(15) 0.38465(10) 0.85948(10) 0.0130(3) Uani 1 1 d . .
C5 C 0.86874(15) 0.25128(10) 0.62754(10) 0.0119(3) Uani 1 1 d . .
C7 C 0.92052(16) 0.20328(12) 0.56152(10) 0.0172(3) Uani 1 1 d . .
H7A H 0.8697 0.2165 0.5029 0.026 Uiso 1 1 calc R U
H7B H 0.9182 0.1415 0.5717 0.026 Uiso 1 1 calc R U
H7C H 1.0067 0.2212 0.5678 0.026 Uiso 1 1 calc R U
C23 C 0.40914(15) 0.41586(10) 0.67055(10) 0.0122(3) Uani 1 1 d . .
C16 C 0.75931(15) 0.43299(10) 0.94939(10) 0.0113(3) Uani 1 1 d . .
H16A H 0.7400 0.4639 0.8935 0.014 Uiso 1 1 calc R U
H16B H 0.8456 0.4480 0.9817 0.014 Uiso 1 1 calc R U
C2 C 1.16033(15) 0.18055(12) 0.86512(10) 0.0166(3) Uani 1 1 d . .
H2A H 1.1150 0.1333 0.8829 0.025 Uiso 1 1 calc R U
H2B H 1.1517 0.2323 0.8975 0.025 Uiso 1 1 calc R U
H2C H 1.2486 0.1655 0.8771 0.025 Uiso 1 1 calc R U
C3 C 1.17388(15) 0.27417(11) 0.74289(12) 0.0176(3) Uani 1 1 d . .
H3A H 1.1448 0.2833 0.6802 0.026 Uiso 1 1 calc R U
H3B H 1.2637 0.2633 0.7596 0.026 Uiso 1 1 calc R U
H3C H 1.1564 0.3253 0.7730 0.026 Uiso 1 1 calc R U
C24 C 0.45788(16) 0.41528(11) 0.59824(10) 0.0160(3) Uani 1 1 d . .
H24 H 0.5425 0.3998 0.6059 0.019 Uiso 1 1 calc R U
C13 C 0.53404(14) 0.16299(11) 0.83344(10) 0.0127(3) Uani 1 1 d . .
H13 H 0.4624 0.1754 0.8523 0.015 Uiso 1 1 calc R U
C10 C 0.74635(14) 0.12798(10) 0.78273(10) 0.0103(3) Uani 1 1 d . .
C15 C 0.62782(14) 0.31317(10) 0.87542(10) 0.0095(3) Uani 1 1 d . .
H15 H 0.5624 0.3216 0.9065 0.011 Uiso 1 1 calc R U
C12 C 0.54367(15) 0.08631(11) 0.79182(10) 0.0139(3) Uani 1 1 d . .
H12 H 0.4777 0.0459 0.7813 0.017 Uiso 1 1 calc R U
C19 C 0.90332(15) 0.31209(11) 1.07879(10) 0.0160(3) Uani 1 1 d . .
H19A H 0.9710 0.3113 1.0508 0.024 Uiso 1 1 calc R U
H19B H 0.9214 0.2709 1.1267 0.024 Uiso 1 1 calc R U
H19C H 0.8958 0.3697 1.1011 0.024 Uiso 1 1 calc R U
C22 C 0.47474(14) 0.38821(10) 0.75723(10) 0.0116(3) Uani 1 1 d . .
H22 H 0.4258 0.3865 0.7972 0.014 Uiso 1 1 calc R U
C6 C 0.88571(16) 0.34796(11) 0.61674(11) 0.0157(3) Uani 1 1 d . .
H6A H 0.8404 0.3653 0.5580 0.024 Uiso 1 1 calc R U
H6B H 0.9744 0.3608 0.6267 0.024 Uiso 1 1 calc R U
H6C H 0.8531 0.3794 0.6586 0.024 Uiso 1 1 calc R U
C11 C 0.65009(15) 0.06876(10) 0.76551(10) 0.0129(3) Uani 1 1 d . .
H11 H 0.6567 0.0169 0.7362 0.015 Uiso 1 1 calc R U
C8 C 0.72834(15) 0.23150(11) 0.60655(10) 0.0150(3) Uani 1 1 d . .
H8A H 0.6854 0.2569 0.5506 0.022 Uiso 1 1 calc R U
H8B H 0.6947 0.2557 0.6518 0.022 Uiso 1 1 calc R U
H8C H 0.7157 0.1693 0.6039 0.022 Uiso 1 1 calc R U
C21 C 0.59736(14) 0.36405(10) 0.79034(10) 0.0100(3) Uani 1 1 d . .
C25 C 0.38470(17) 0.43691(11) 0.51583(11) 0.0193(4) Uani 1 1 d . .
H25 H 0.4199 0.4351 0.4683 0.023 Uiso 1 1 calc R U
C28 C 0.28301(15) 0.44110(10) 0.65427(11) 0.0154(3) Uani 1 1 d . .
H28 H 0.2466 0.4432 0.7012 0.018 Uiso 1 1 calc R U
C26 C 0.26142(17) 0.46107(11) 0.50226(11) 0.0210(4) Uani 1 1 d . .
H26 H 0.2122 0.4762 0.4460 0.025 Uiso 1 1 calc R U
C17 C 0.67176(17) 0.46547(11) 1.00050(11) 0.0187(3) Uani 1 1 d . .
H17A H 0.6852 0.5270 1.0114 0.028 Uiso 1 1 calc R U
H17B H 0.6885 0.4348 1.0557 0.028 Uiso 1 1 calc R U
H17C H 0.5853 0.4555 0.9672 0.028 Uiso 1 1 calc R U

loop_
_atom_site_aniso_label
_atom_site_aniso_U_11
_atom_site_aniso_U_22
_atom_site_aniso_U_33
_atom_site_aniso_U_23
_atom_site_aniso_U_13
_atom_site_aniso_U_12
Ru1 0.00683(6) 0.00727(6) 0.00765(6) -0.00031(4) 0.00117(4) -0.00026(4)
P1 0.00761(17) 0.00856(18) 0.00847(17) -0.00020(14) 0.00157(14) 0.00000(14)
N2 0.0091(6) 0.0096(6) 0.0087(6) 0.0018(5) 0.0010(5) 0.0007(5)
O1 0.0170(6) 0.0175(6) 0.0325(7) -0.0043(5) 0.0047(5) -0.0071(5)
N1 0.0095(6) 0.0088(6) 0.0082(6) 0.0012(5) 0.0007(5) 0.0006(5)
N3 0.0115(6) 0.0119(7) 0.0084(6) 0.0033(5) 0.0021(5) 0.0019(5)
C1 0.0078(7) 0.0136(7) 0.0124(7) -0.0004(6) 0.0023(6) 0.0015(6)
C18 0.0129(7) 0.0113(8) 0.0098(7) 0.0025(6) 0.0021(6) 0.0020(6)
C14 0.0104(7) 0.0113(7) 0.0075(7) 0.0032(5) 0.0012(5) 0.0016(6)
C27 0.0158(8) 0.0127(8) 0.0261(9) 0.0020(7) -0.0059(7) -0.0006(7)
C4 0.0143(8) 0.0158(8) 0.0150(8) -0.0003(6) 0.0048(6) 0.0040(6)
C9 0.0109(7) 0.0091(7) 0.0130(7) -0.0009(6) 0.0036(6) -0.0007(6)
C20 0.0135(7) 0.0115(7) 0.0133(7) -0.0003(6) 0.0028(6) 0.0023(6)
C5 0.0123(7) 0.0144(8) 0.0084(7) 0.0006(6) 0.0016(6) 0.0023(6)
C7 0.0182(8) 0.0223(9) 0.0110(7) -0.0016(6) 0.0039(6) 0.0036(7)
C23 0.0128(7) 0.0067(7) 0.0143(7) 0.0012(6) -0.0008(6) -0.0022(6)
C16 0.0139(7) 0.0085(7) 0.0112(7) 0.0004(6) 0.0029(6) 0.0015(6)
C2 0.0106(7) 0.0244(9) 0.0131(8) -0.0008(6) 0.0003(6) 0.0043(6)
C3 0.0123(8) 0.0174(8) 0.0239(9) -0.0005(7) 0.0065(7) -0.0024(6)
C24 0.0168(8) 0.0147(8) 0.0142(8) -0.0003(6) 0.0003(6) -0.0022(6)
C13 0.0088(7) 0.0155(8) 0.0132(7) 0.0034(6) 0.0022(6) 0.0001(6)
C10 0.0110(7) 0.0100(7) 0.0090(7) 0.0023(5) 0.0010(6) 0.0008(6)
C15 0.0074(7) 0.0110(7) 0.0096(7) 0.0012(6) 0.0016(5) 0.0006(5)
C12 0.0113(7) 0.0131(8) 0.0150(8) 0.0025(6) -0.0004(6) -0.0036(6)
C19 0.0171(8) 0.0172(8) 0.0111(7) 0.0003(6) -0.0006(6) 0.0020(6)
C22 0.0106(7) 0.0117(7) 0.0120(7) 0.0010(6) 0.0025(6) 0.0005(6)
C6 0.0183(8) 0.0152(8) 0.0139(8) 0.0048(6) 0.0050(6) 0.0030(6)
C11 0.0151(8) 0.0109(7) 0.0107(7) 0.0001(6) 0.0004(6) -0.0013(6)
C8 0.0119(7) 0.0206(8) 0.0103(7) 0.0002(6) -0.0004(6) 0.0011(6)
C21 0.0124(7) 0.0078(7) 0.0089(7) -0.0007(5) 0.0012(6) -0.0005(6)
C25 0.0271(9) 0.0151(8) 0.0127(8) -0.0004(6) 0.0003(7) -0.0066(7)
C28 0.0143(8) 0.0109(8) 0.0182(8) 0.0018(6) -0.0001(6) -0.0008(6)
C26 0.0262(9) 0.0122(8) 0.0162(8) 0.0016(6) -0.0085(7) -0.0042(7)
C17 0.0236(9) 0.0141(8) 0.0212(9) -0.0014(7) 0.0107(7) 0.0040(7)

loop_
_atom_type_symbol
_atom_type_description
_atom_type_scat_dispersion_real
_atom_type_scat_dispersion_imag
_atom_type_scat_source
C C 0.0033 0.0016 'International Tables Vol C Tables 4.2.6.8 and 6.1.1.4'
H H 0.0000 0.0000 'International Tables Vol C Tables 4.2.6.8 and 6.1.1.4'
N N 0.0061 0.0033 'International Tables Vol C Tables 4.2.6.8 and 6.1.1.4'
O O 0.0106 0.0060 'International Tables Vol C Tables 4.2.6.8 and 6.1.1.4'
P P 0.1023 0.0942 'International Tables Vol C Tables 4.2.6.8 and 6.1.1.4'
Ru Ru -1.2594 0.8363 'International Tables Vol C Tables 4.2.6.8 and 6.1.1.4'

loop_
_geom_angle_atom_site_label_1
_geom_angle_atom_site_label_2
_geom_angle_atom_site_label_3
_geom_angle
C20 Ru1 N2 175.69(6)
C20 Ru1 N3 103.48(6)
N2 Ru1 N3 80.83(5)
C20 Ru1 N1 103.08(6)
N2 Ru1 N1 78.12(5)
N3 Ru1 N1 74.53(5)
C20 Ru1 P1 96.55(5)
N2 Ru1 P1 81.97(4)
N3 Ru1 P1 105.62(4)
N1 Ru1 P1 159.81(4)
C9 P1 C1 102.51(7)
C9 P1 C5 104.52(7)
C1 P1 C5 109.94(7)
C9 P1 Ru1 100.47(5)
C1 P1 Ru1 121.20(5)
C5 P1 Ru1 115.29(5)
C14 N2 C10 121.27(13)
C14 N2 Ru1 114.48(10)
C10 N2 Ru1 123.87(10)
C18 N1 C16 111.20(12)
C18 N1 C15 108.60(12)
C16 N1 C15 110.78(12)
C18 N1 Ru1 115.33(9)
C16 N1 Ru1 112.29(9)
C15 N1 Ru1 97.80(8)
C21 N3 Ru1 114.81(10)
C3 C1 C4 109.30(13)
C3 C1 C2 108.28(13)
C4 C1 C2 108.06(13)
C3 C1 P1 109.09(11)
C4 C1 P1 113.26(11)
C2 C1 P1 108.73(10)
N1 C18 C19 114.05(13)
N2 C14 C13 121.01(15)
N2 C14 C15 112.99(13)
C13 C14 C15 125.40(14)
C28 C27 C26 120.47(17)
C10 C9 P1 110.46(11)
O1 C20 Ru1 177.07(15)
C7 C5 C6 108.67(13)
C7 C5 C8 107.66(13)
C6 C5 C8 108.74(13)
C7 C5 P1 117.32(11)
C6 C5 P1 108.29(11)
C8 C5 P1 105.89(10)
C24 C23 C28 115.92(14)
C24 C23 C22 125.54(15)
C28 C23 C22 118.42(15)
N1 C16 C17 115.82(13)
C25 C24 C23 121.51(16)
C14 C13 C12 118.36(15)
N2 C10 C11 120.15(14)
N2 C10 C9 115.34(13)
C11 C10 C9 124.51(14)
N1 C15 C14 109.38(12)
N1 C15 C21 109.74(12)
C14 C15 C21 103.76(12)
C13 C12 C11 120.00(15)
C21 C22 C23 129.75(15)
C10 C11 C12 119.15(15)
N3 C21 C22 133.49(15)
N3 C21 C15 110.19(13)
C22 C21 C15 116.09(13)
C26 C25 C24 120.97(17)
C27 C28 C23 122.28(17)
C25 C26 C27 118.84(16)

loop_
_geom_bond_atom_site_label_1
_geom_bond_atom_site_label_2
_geom_bond_distance
Ru1 C20 1.8359(16)
Ru1 N2 2.0884(13)
Ru1 N3 2.2033(13)
Ru1 N1 2.2263(13)
Ru1 P1 2.2652(4)
P1 C9 1.8657(16)
P1 C1 1.8815(15)
P1 C5 1.8948(16)
N2 C14 1.347(2)
N2 C10 1.350(2)
O1 C20 1.164(2)
N1 C18 1.4964(19)
N1 C16 1.500(2)
N1 C15 1.5044(19)
N3 C21 1.341(2)
C1 C3 1.529(2)
C1 C4 1.538(2)
C1 C2 1.539(2)
C18 C19 1.521(2)
C14 C13 1.389(2)
C14 C15 1.515(2)
C27 C28 1.384(2)
C27 C26 1.391(3)
C9 C10 1.510(2)
C5 C7 1.535(2)
C5 C6 1.537(2)
C5 C8 1.542(2)
C23 C24 1.411(2)
C23 C28 1.416(2)
C23 C22 1.451(2)
C16 C17 1.525(2)
C24 C25 1.394(2)
C13 C12 1.390(2)
C10 C11 1.387(2)
C15 C21 1.537(2)
C12 C11 1.393(2)
C22 C21 1.379(2)
C25 C26 1.386(3)
